data_4337091
loop_
_publ_author_name
'Li, Hui'
'Li, Jing'
'Ding, Junqiao'
'Yuan, Wei'
'Zhang, Zilong'
'Zou, Luyi'
'Wang, Xingdong'
'Zhan, Hongmei'
'Xie, Zhiyuan'
'Cheng, Yanxiang'
'Wang, Lixiang'

_publ_section_title
;
 Design, Synthesis, and Optoelectronic Properties of Dendrimeric Pt(II)
 Complexes and Their Ability to Inhibit Intermolecular Interaction.
;
_journal_issue 2
_journal_name_full 'Inorganic chemistry'
_journal_page_first 810
_journal_page_last 821
_journal_paper_doi 10.1021/ic402099x
_journal_volume 53
_journal_year 2014
_chemical_formula_sum 'C24 H20 N2 O2 Pt'
_chemical_formula_weight 563.51
_chemical_name_systematic
; 
 ? 
;
_space_group_IT_number 19
_symmetry_cell_setting orthorhombic
_symmetry_space_group_name_Hall 'P 2ac 2ab'
_symmetry_space_group_name_H-M 'P 21 21 21'
_atom_sites_solution_hydrogens geom
_atom_sites_solution_primary direct
_atom_sites_solution_secondary difmap
_audit_creation_method SHELXL-97
_cell_angle_alpha 90.00
_cell_angle_beta 90.00
_cell_angle_gamma 90.00
_cell_formula_units_Z 4
_cell_length_a 11.9104(6)
_cell_length_b 12.1992(6)
_cell_length_c 13.8206(6)
_cell_measurement_reflns_used 7980
_cell_measurement_temperature 185(2)
_cell_measurement_theta_max 26.04
_cell_measurement_theta_min 2.38
_cell_volume 2008.10(17)
_computing_cell_refinement 'Bruker SMART'
_computing_data_collection 'Bruker SMART'
_computing_data_reduction 'Bruker SAINT'
_computing_molecular_graphics 'Bruker SHELXTL'
_computing_publication_material 'Bruker SHELXTL'
_computing_structure_refinement 'SHELXL-97 (Sheldrick, 1997)'
_computing_structure_solution 'SHELXS-97 (Sheldrick, 1990)'
_diffrn_ambient_temperature 185(2)
_diffrn_measured_fraction_theta_full 1.000
_diffrn_measured_fraction_theta_max 1.000
_diffrn_measurement_device_type 'CCD area detector'
_diffrn_measurement_method 'phi and omega scans'
_diffrn_radiation_monochromator graphite
_diffrn_radiation_source 'fine-focus sealed tube'
_diffrn_radiation_type MoK\a
_diffrn_radiation_wavelength 0.71073
_diffrn_reflns_av_R_equivalents 0.0386
_diffrn_reflns_av_sigmaI/netI 0.0332
_diffrn_reflns_limit_h_max 14
_diffrn_reflns_limit_h_min -12
_diffrn_reflns_limit_k_max 15
_diffrn_reflns_limit_k_min -11
_diffrn_reflns_limit_l_max 16
_diffrn_reflns_limit_l_min -17
_diffrn_reflns_number 10500
_diffrn_reflns_theta_full 26.00
_diffrn_reflns_theta_max 26.00
_diffrn_reflns_theta_min 2.23
_exptl_absorpt_coefficient_mu 7.010
_exptl_absorpt_correction_T_max 0.5407
_exptl_absorpt_correction_T_min 0.1928
_exptl_absorpt_correction_type multi-scan
_exptl_absorpt_process_details '(SADABS; Sheldrick, 1996)'
_exptl_crystal_colour 'light green'
_exptl_crystal_density_diffrn 1.864
_exptl_crystal_density_method 'not measured'
_exptl_crystal_description block
_exptl_crystal_F_000 1088
_exptl_crystal_size_max 0.35
_exptl_crystal_size_mid 0.28
_exptl_crystal_size_min 0.10
_refine_diff_density_max 10.011
_refine_diff_density_min -1.292
_refine_diff_density_rms 0.272
_refine_ls_abs_structure_details 'Flack H D (1983), Acta Cryst. A39, 876-881'
_refine_ls_abs_structure_Flack 0.287(17)
_refine_ls_extinction_method none
_refine_ls_goodness_of_fit_ref 1.014
_refine_ls_hydrogen_treatment constr
_refine_ls_matrix_type full
_refine_ls_number_parameters 263
_refine_ls_number_reflns 3936
_refine_ls_number_restraints 0
_refine_ls_restrained_S_all 1.014
_refine_ls_R_factor_all 0.0474
_refine_ls_R_factor_gt 0.0467
_refine_ls_shift/su_max 0.001
_refine_ls_shift/su_mean 0.000
_refine_ls_structure_factor_coef Fsqd
_refine_ls_weighting_details 'calc w=1/[\s^2^(Fo^2^)+(0.0956P)^2^+3.7661P] where P=(Fo^2^+2Fc^2^)/3'
_refine_ls_weighting_scheme calc
_refine_ls_wR_factor_gt 0.1138
_refine_ls_wR_factor_ref 0.1145
_reflns_number_gt 3850
_reflns_number_total 3936
_reflns_threshold_expression >2sigma(I)
_cod_data_source_file ic402099x_si_003.cif
_cod_data_source_block u127
_cod_depositor_comments
;
The following automatic conversions were performed:

'_symmetry_cell_setting' value 'Orthorhombic' changed to
'orthorhombic' according to
/usr/data/users/saulius/automatic-downloads/current/ACS/lib/dictionaries/cif_core.dic
dictionary named 'cif_core.dic' version 2.4.2 from
2011-04-26.

'_exptl_absorpt_correction_type' value 'Multi-scan'
changed to 'multi-scan' according to
/usr/data/users/saulius/automatic-downloads/current/ACS/lib/dictionaries/cif_core.dic
dictionary named 'cif_core.dic' version 2.4.2 from 2011-04-26.

Automatic conversion script
Id: cif_fix_values 2281 2013-09-26 08:29:07Z andrius 
;
_cod_original_sg_symbol_H-M P2(1)2(1)2(1)
_cod_database_code 4337091

loop_
_symmetry_equiv_pos_as_xyz
'x, y, z'
'-x+1/2, -y, z+1/2'
'-x, y+1/2, -z+1/2'
'x+1/2, -y+1/2, -z'

loop_
_atom_site_label
_atom_site_type_symbol
_atom_site_fract_x
_atom_site_fract_y
_atom_site_fract_z
_atom_site_U_iso_or_equiv
_atom_site_adp_type
_atom_site_occupancy
_atom_site_symmetry_multiplicity
_atom_site_calc_flag
_atom_site_refinement_flags
Pt Pt 0.61554(2) 0.52134(3) 0.64396(2) 0.02025(13) Uani 1 1 d .
N1 N 0.5141(5) 0.4371(7) 0.5573(5) 0.0202(13) Uani 1 1 d .
N2 N 0.4014(6) 0.4324(6) 0.4288(5) 0.0221(14) Uani 1 1 d .
O1 O 0.7143(5) 0.6203(6) 0.7196(4) 0.0266(13) Uani 1 1 d .
O2 O 0.6673(5) 0.3855(5) 0.7228(4) 0.0254(12) Uani 1 1 d .
C1 C 0.5554(7) 0.6458(7) 0.5656(6) 0.0221(16) Uani 1 1 d .
C2 C 0.5747(8) 0.7563(8) 0.5801(7) 0.031(2) Uani 1 1 d .
H2A H 0.6235 0.7791 0.6306 0.037 Uiso 1 1 calc R
C3 C 0.5232(10) 0.8348(9) 0.5215(7) 0.036(2) Uani 1 1 d .
H3A H 0.5380 0.9104 0.5322 0.043 Uiso 1 1 calc R
C4 C 0.4515(9) 0.8043(9) 0.4487(7) 0.036(2) Uani 1 1 d .
H4A H 0.4171 0.8585 0.4092 0.043 Uiso 1 1 calc R
C5 C 0.4290(8) 0.6933(9) 0.4327(7) 0.0307(19) Uani 1 1 d .
H5A H 0.3786 0.6716 0.3830 0.037 Uiso 1 1 calc R
C6 C 0.4810(7) 0.6151(8) 0.4900(6) 0.0263(19) Uani 1 1 d .
C7 C 0.4641(7) 0.4967(7) 0.4867(6) 0.0193(17) Uani 1 1 d .
C8 C 0.4784(7) 0.3292(8) 0.5456(6) 0.0243(18) Uani 1 1 d .
C9 C 0.5004(7) 0.2366(8) 0.6009(6) 0.0234(18) Uani 1 1 d .
H9A H 0.5467 0.2396 0.6568 0.028 Uiso 1 1 calc R
C10 C 0.4517(7) 0.1402(8) 0.5705(8) 0.0303(19) Uani 1 1 d .
H10A H 0.4648 0.0751 0.6066 0.036 Uiso 1 1 calc R
C11 C 0.3825(9) 0.1349(7) 0.4870(6) 0.0300(19) Uani 1 1 d .
H11A H 0.3525 0.0664 0.4670 0.036 Uiso 1 1 calc R
C12 C 0.3580(7) 0.2289(8) 0.4339(7) 0.0308(19) Uani 1 1 d .
H12A H 0.3104 0.2274 0.3787 0.037 Uiso 1 1 calc R
C13 C 0.4070(7) 0.3236(8) 0.4661(6) 0.0234(18) Uani 1 1 d .
C14 C 0.3463(7) 0.4617(7) 0.3393(6) 0.0233(17) Uani 1 1 d .
C15 C 0.2316(8) 0.4617(9) 0.3350(7) 0.033(2) Uani 1 1 d .
H15A H 0.1877 0.4403 0.3891 0.039 Uiso 1 1 calc R
C16 C 0.1794(7) 0.4952(8) 0.2452(8) 0.035(2) Uani 1 1 d .
H16A H 0.1000 0.4998 0.2399 0.042 Uiso 1 1 calc R
C17 C 0.2469(8) 0.5203(10) 0.1678(7) 0.035(2) Uani 1 1 d .
H17A H 0.2128 0.5362 0.1073 0.041 Uiso 1 1 calc R
C18 C 0.3633(9) 0.5234(9) 0.1747(7) 0.036(2) Uani 1 1 d .
H18A H 0.4076 0.5481 0.1218 0.043 Uiso 1 1 calc R
C19 C 0.4138(8) 0.4893(9) 0.2610(6) 0.032(2) Uani 1 1 d .
H19A H 0.4932 0.4850 0.2660 0.038 Uiso 1 1 calc R
C20 C 0.8322(9) 0.6862(10) 0.8405(8) 0.040(2) Uani 1 1 d .
H20A H 0.8164 0.7538 0.8047 0.060 Uiso 1 1 calc R
H20B H 0.9129 0.6709 0.8384 0.060 Uiso 1 1 calc R
H20C H 0.8084 0.6950 0.9080 0.060 Uiso 1 1 calc R
C21 C 0.7691(7) 0.5927(8) 0.7955(7) 0.0264(19) Uani 1 1 d .
C22 C 0.7780(7) 0.4872(8) 0.8346(6) 0.0273(19) Uani 1 1 d .
H22A H 0.8216 0.4801 0.8918 0.033 Uiso 1 1 calc R
C23 C 0.7297(8) 0.3918(8) 0.7987(6) 0.0248(18) Uani 1 1 d .
C24 C 0.7545(8) 0.2839(7) 0.8474(8) 0.033(2) Uani 1 1 d .
H24A H 0.7142 0.2250 0.8140 0.049 Uiso 1 1 calc R
H24B H 0.7301 0.2870 0.9151 0.049 Uiso 1 1 calc R
H24C H 0.8354 0.2695 0.8449 0.049 Uiso 1 1 calc R

loop_
_atom_site_aniso_label
_atom_site_aniso_U_11
_atom_site_aniso_U_22
_atom_site_aniso_U_33
_atom_site_aniso_U_23
_atom_site_aniso_U_13
_atom_site_aniso_U_12
Pt 0.01828(17) 0.02460(19) 0.01787(17) -0.00150(12) -0.00177(11) 0.00055(11)
N1 0.018(3) 0.023(3) 0.020(3) 0.000(3) 0.003(3) 0.005(3)
N2 0.027(4) 0.026(3) 0.014(3) -0.001(3) -0.004(3) 0.001(3)
O1 0.024(3) 0.033(3) 0.023(3) 0.000(3) -0.007(3) -0.004(3)
O2 0.025(3) 0.028(3) 0.024(3) -0.007(3) -0.003(3) 0.002(3)
C1 0.022(4) 0.023(4) 0.022(4) -0.003(3) 0.001(3) -0.003(3)
C2 0.033(5) 0.033(5) 0.027(4) -0.004(4) -0.008(4) -0.003(4)
C3 0.051(6) 0.025(5) 0.032(5) 0.003(4) -0.009(5) 0.000(4)
C4 0.047(6) 0.029(5) 0.032(5) 0.007(4) 0.002(4) -0.005(4)
C5 0.028(4) 0.043(5) 0.021(4) -0.002(4) 0.001(4) -0.001(4)
C6 0.022(4) 0.034(5) 0.023(4) -0.007(4) 0.006(3) -0.001(4)
C7 0.019(4) 0.022(5) 0.016(4) 0.002(3) -0.001(3) -0.004(3)
C8 0.020(4) 0.028(4) 0.025(4) -0.001(3) 0.012(3) -0.003(3)
C9 0.017(4) 0.027(5) 0.026(4) -0.001(4) -0.001(3) -0.002(3)
C10 0.024(4) 0.030(5) 0.037(5) 0.000(4) 0.003(4) -0.004(4)
C11 0.036(5) 0.024(4) 0.030(4) -0.013(3) 0.004(4) -0.001(4)
C12 0.024(4) 0.037(5) 0.031(4) -0.004(4) 0.000(4) 0.001(4)
C13 0.021(4) 0.029(4) 0.020(4) -0.004(3) 0.002(3) 0.001(3)
C14 0.025(4) 0.024(5) 0.020(4) -0.001(3) -0.007(3) 0.002(3)
C15 0.021(4) 0.040(6) 0.037(5) 0.001(4) -0.003(4) -0.001(4)
C16 0.019(4) 0.030(6) 0.055(6) -0.014(4) -0.016(4) -0.001(3)
C17 0.030(4) 0.041(5) 0.032(5) -0.002(5) -0.011(4) 0.002(5)
C18 0.049(6) 0.035(5) 0.023(4) -0.011(4) -0.012(4) -0.008(5)
C19 0.021(4) 0.047(6) 0.028(4) 0.002(4) -0.002(3) 0.000(4)
C20 0.033(5) 0.042(6) 0.045(6) -0.001(5) -0.018(5) -0.002(5)
C21 0.020(4) 0.032(5) 0.028(4) -0.005(4) -0.001(3) 0.002(3)
C22 0.024(4) 0.032(5) 0.026(4) -0.011(4) -0.010(3) 0.003(4)
C23 0.022(4) 0.028(4) 0.025(4) 0.000(4) -0.001(3) 0.003(4)
C24 0.035(5) 0.025(5) 0.038(5) 0.003(4) -0.011(4) 0.004(4)

loop_
_atom_type_symbol
_atom_type_description
_atom_type_scat_dispersion_real
_atom_type_scat_dispersion_imag
_atom_type_scat_source
C C 0.0033 0.0016 'International Tables Vol C Tables 4.2.6.8 and 6.1.1.4'
H H 0.0000 0.0000 'International Tables Vol C Tables 4.2.6.8 and 6.1.1.4'
N N 0.0061 0.0033 'International Tables Vol C Tables 4.2.6.8 and 6.1.1.4'
O O 0.0106 0.0060 'International Tables Vol C Tables 4.2.6.8 and 6.1.1.4'
Pt Pt -1.7033 8.3905 'International Tables Vol C Tables 4.2.6.8 and 6.1.1.4'

loop_
_geom_angle_atom_site_label_1
_geom_angle_atom_site_label_2
_geom_angle_atom_site_label_3
_geom_angle
O1 Pt N1 173.1(3)
O1 Pt C1 92.0(3)
N1 Pt C1 81.3(3)
O1 Pt O2 91.9(3)
N1 Pt O2 94.8(3)
C1 Pt O2 175.7(3)
C7 N1 C8 106.8(7)
C7 N1 Pt 115.1(6)
C8 N1 Pt 138.1(6)
C7 N2 C13 107.5(6)
C7 N2 C14 128.0(8)
C13 N2 C14 124.2(7)
C21 O1 Pt 125.0(6)
C23 O2 Pt 123.5(6)
C2 C1 C6 117.9(9)
C2 C1 Pt 127.1(7)
C6 C1 Pt 115.0(7)
C1 C2 C3 120.8(9)
C4 C3 C2 120.9(10)
C3 C4 C5 119.8(10)
C6 C5 C4 119.4(9)
C5 C6 C1 121.2(9)
C5 C6 C7 127.0(9)
C1 C6 C7 111.7(9)
N2 C7 N1 111.1(7)
N2 C7 C6 132.2(8)
N1 C7 C6 116.6(8)
C9 C8 C13 120.7(9)
C9 C8 N1 130.3(8)
C13 C8 N1 108.9(8)
C10 C9 C8 116.6(8)
C9 C10 C11 122.1(9)
C12 C11 C10 120.9(9)
C13 C12 C11 115.7(9)
C12 C13 C8 124.0(9)
C12 C13 N2 130.4(8)
C8 C13 N2 105.6(8)
C15 C14 C19 123.0(8)
C15 C14 N2 119.4(8)
C19 C14 N2 117.7(8)
C14 C15 C16 117.8(9)
C17 C16 C15 118.6(8)
C16 C17 C18 122.5(9)
C17 C18 C19 118.6(10)
C14 C19 C18 119.2(8)
O1 C21 C22 126.7(9)
O1 C21 C20 113.2(9)
C22 C21 C20 120.0(8)
C23 C22 C21 126.9(8)
O2 C23 C22 125.4(9)
O2 C23 C24 115.2(9)
C22 C23 C24 119.4(8)

loop_
_geom_bond_atom_site_label_1
_geom_bond_atom_site_label_2
_geom_bond_distance
Pt O1 1.983(6)
Pt N1 1.987(7)
Pt C1 1.998(9)
Pt O2 2.076(6)
N1 C7 1.354(11)
N1 C8 1.393(12)
N2 C7 1.347(11)
N2 C13 1.425(12)
N2 C14 1.445(10)
O1 C21 1.280(11)
O2 C23 1.288(11)
C1 C2 1.382(13)
C1 C6 1.420(12)
C2 C3 1.397(14)
C3 C4 1.372(15)
C4 C5 1.399(15)
C5 C6 1.386(15)
C6 C7 1.460(13)
C8 C9 1.389(13)
C8 C13 1.391(12)
C9 C10 1.377(13)
C10 C11 1.420(14)
C11 C12 1.392(14)
C12 C13 1.368(14)
C14 C15 1.367(13)
C14 C19 1.388(12)
C15 C16 1.448(13)
C16 C17 1.372(15)
C17 C18 1.390(14)
C18 C19 1.400(13)
C20 C21 1.502(14)
C21 C22 1.399(14)
C22 C23 1.391(14)
C23 C24 1.508(13)

loop_
_geom_torsion_atom_site_label_1
_geom_torsion_atom_site_label_2
_geom_torsion_atom_site_label_3
_geom_torsion_atom_site_label_4
_geom_torsion
O1 Pt N1 C7 -8(3)
C1 Pt N1 C7 5.2(6)
O2 Pt N1 C7 -176.6(6)
O1 Pt N1 C8 170.5(19)
C1 Pt N1 C8 -176.3(9)
O2 Pt N1 C8 2.0(8)
N1 Pt O1 C21 -177(2)
C1 Pt O1 C21 170.2(7)
O2 Pt O1 C21 -8.2(7)
O1 Pt O2 C23 7.9(7)
N1 Pt O2 C23 -173.5(7)
C1 Pt O2 C23 -150(4)
O1 Pt C1 C2 -7.6(9)
N1 Pt C1 C2 174.0(9)
O2 Pt C1 C2 150(4)
O1 Pt C1 C6 175.5(6)
N1 Pt C1 C6 -2.9(6)
O2 Pt C1 C6 -27(4)
C6 C1 C2 C3 -0.7(15)
Pt C1 C2 C3 -177.4(8)
C1 C2 C3 C4 0.6(17)
C2 C3 C4 C5 0.2(17)
C3 C4 C5 C6 -0.9(16)
C4 C5 C6 C1 0.9(14)
C4 C5 C6 C7 177.1(9)
C2 C1 C6 C5 -0.1(13)
Pt C1 C6 C5 177.0(7)
C2 C1 C6 C7 -176.8(8)
Pt C1 C6 C7 0.3(10)
C13 N2 C7 N1 2.4(9)
C14 N2 C7 N1 -171.8(7)
C13 N2 C7 C6 -173.3(9)
C14 N2 C7 C6 12.6(15)
C8 N1 C7 N2 -2.0(9)
Pt N1 C7 N2 177.0(5)
C8 N1 C7 C6 174.4(7)
Pt N1 C7 C6 -6.6(10)
C5 C6 C7 N2 3.0(16)
C1 C6 C7 N2 179.5(8)
C5 C6 C7 N1 -172.4(8)
C1 C6 C7 N1 4.1(11)
C7 N1 C8 C9 -176.8(9)
Pt N1 C8 C9 4.6(15)
C7 N1 C8 C13 0.7(9)
Pt N1 C8 C13 -177.9(6)
C13 C8 C9 C10 2.4(13)
N1 C8 C9 C10 179.7(8)
C8 C9 C10 C11 0.1(13)
C9 C10 C11 C12 -2.2(14)
C10 C11 C12 C13 1.6(13)
C11 C12 C13 C8 0.9(13)
C11 C12 C13 N2 179.0(8)
C9 C8 C13 C12 -3.0(13)
N1 C8 C13 C12 179.2(8)
C9 C8 C13 N2 178.5(7)
N1 C8 C13 N2 0.7(9)
C7 N2 C13 C12 179.8(9)
C14 N2 C13 C12 -5.7(14)
C7 N2 C13 C8 -1.8(9)
C14 N2 C13 C8 172.7(7)
C7 N2 C14 C15 -113.9(10)
C13 N2 C14 C15 72.8(11)
C7 N2 C14 C19 65.9(12)
C13 N2 C14 C19 -107.4(10)
C19 C14 C15 C16 -1.9(15)
N2 C14 C15 C16 177.9(8)
C14 C15 C16 C17 3.0(15)
C15 C16 C17 C18 -5.4(17)
C16 C17 C18 C19 6.4(18)
C15 C14 C19 C18 3.0(15)
N2 C14 C19 C18 -176.9(9)
C17 C18 C19 C14 -4.9(16)
Pt O1 C21 C22 5.8(13)
Pt O1 C21 C20 -177.0(6)
O1 C21 C22 C23 0.4(16)
C20 C21 C22 C23 -176.6(9)
Pt O2 C23 C22 -5.1(12)
Pt O2 C23 C24 178.0(6)
C21 C22 C23 O2 -0.6(16)
C21 C22 C23 C24 176.2(9)
